data_4128320
loop_
_publ_author_name
'Kusaka, Shinpei'
'Kiyose, Atsushi'
'Sato, Hiroshi'
'Hijikata, Yuh'
'Hori, Akihiro'
'Ma, Yunsheng'
'Matsuda, Ryotaro'

_publ_section_title
;
 Dynamic Topochemical Reaction Tuned by Guest Molecules in the Nanospace
 of a Metal-Organic Framework.
;
_journal_issue 40
_journal_name_full 'Journal of the American Chemical Society'
_journal_page_first 15742
_journal_page_last 15746
_journal_paper_doi 10.1021/jacs.9b07682
_journal_volume 141
_journal_year 2019
_chemical_formula_moiety 'C30 H26 N2 O5 Zn'
_chemical_formula_sum 'C30 H26 N2 O5 Zn'
_chemical_formula_weight 559.93
_space_group_crystal_system triclinic
_space_group_IT_number 2
_space_group_name_Hall '-P 1'
_space_group_name_H-M_alt 'P -1'
_symmetry_space_group_name_Hall '-P 1'
_symmetry_space_group_name_H-M 'P -1'
_atom_sites_solution_hydrogens geom
_atom_sites_solution_primary direct
_atom_sites_solution_secondary difmap
_cell_angle_alpha 77.455(5)
_cell_angle_beta 83.372(5)
_cell_angle_gamma 83.133(5)
_cell_formula_units_Z 2
_cell_length_a 9.0865(6)
_cell_length_b 11.1662(6)
_cell_length_c 13.4069(9)
_cell_measurement_reflns_used 9443
_cell_measurement_temperature 93
_cell_measurement_theta_max 29.20
_cell_measurement_theta_min 2.21
_cell_volume 1312.66(15)
_computing_cell_refinement 'CrysAlisPro 1.171.39.9b (Rigaku OD, 2015)'
_computing_data_collection 'CrysAlisPro 1.171.39.9b (Rigaku OD, 2015)'
_computing_data_reduction 'CrysAlisPro 1.171.39.9b (Rigaku OD, 2015)'
_computing_molecular_graphics 'CrystalStructure 4.2.2'
_computing_publication_material 'CrystalStructure 4.2.2 (Rigaku, 2016)'
_computing_structure_refinement 'SHELXL Version 2014/7 (Sheldrick, 2008)'
_computing_structure_solution 'SHELXT Version 2014/5 (Sheldrick, 2014)'
_diffrn_ambient_temperature 93
_diffrn_detector_area_resol_mean 5.811
_diffrn_measured_fraction_theta_full 0.995
_diffrn_measured_fraction_theta_max 0.853
_diffrn_measurement_device_type 'Rigaku XtaLAB P200'
_diffrn_measurement_method \w
_diffrn_radiation_type 'Mo K\a'
_diffrn_radiation_wavelength 0.71075
_diffrn_reflns_av_R_equivalents 0.1856
_diffrn_reflns_Laue_measured_fraction_full 0.995
_diffrn_reflns_Laue_measured_fraction_max 0.853
_diffrn_reflns_limit_h_max 12
_diffrn_reflns_limit_h_min -11
_diffrn_reflns_limit_k_max 15
_diffrn_reflns_limit_k_min -14
_diffrn_reflns_limit_l_max 16
_diffrn_reflns_limit_l_min -18
_diffrn_reflns_number 20798
_diffrn_reflns_point_group_measured_fraction_full 0.995
_diffrn_reflns_point_group_measured_fraction_max 0.853
_diffrn_reflns_theta_full 25.242
_diffrn_reflns_theta_max 29.322
_diffrn_reflns_theta_min 2.181
_diffrn_standards_number 0
_exptl_absorpt_coefficient_mu 0.979
_exptl_absorpt_correction_T_max 1.000
_exptl_absorpt_correction_T_min 0.246
_exptl_absorpt_correction_type multi-scan
_exptl_absorpt_process_details
;
CrysAlisPro 1.171.39.9b (Rigaku Oxford Diffraction, 2015)
Empirical absorption correction using spherical harmonics,
 implemented in SCALE3 ABSPACK scaling algorithm.
;
_exptl_crystal_colour nONE
_exptl_crystal_density_diffrn 1.417
_exptl_crystal_density_method 'not measured'
_exptl_crystal_description nONE
_exptl_crystal_F_000 580.00
_refine_diff_density_max 1.33
_refine_diff_density_min -1.41
_refine_ls_extinction_method none
_refine_ls_goodness_of_fit_ref 0.934
_refine_ls_hydrogen_treatment constr
_refine_ls_number_parameters 345
_refine_ls_number_reflns 6143
_refine_ls_number_restraints 0
_refine_ls_R_factor_all 0.0952
_refine_ls_R_factor_gt 0.0680
_refine_ls_shift/su_max 0.001
_refine_ls_structure_factor_coef Fsqd
_refine_ls_weighting_details 'w = 1/[\s^2^(Fo^2^)+(0.1510P)^2^] where P=(Fo^2^+2Fc^2^)/3'
_refine_ls_weighting_scheme calc
_refine_ls_wR_factor_gt 0.1768
_refine_ls_wR_factor_ref 0.2093
_reflns_Friedel_coverage 0.000
_reflns_number_gt 4744
_reflns_number_total 6143
_reflns_threshold_expression F^2^>2.0\s(F^2^)
_cod_data_source_file ja9b07682_si_008.cif
_cod_data_source_block xcalibur
_cod_database_code 4128320

loop_
_space_group_symop_id
_space_group_symop_operation_xyz
1 +X,+Y,+Z
2 -X,-Y,-Z

loop_
_atom_site_label
_atom_site_type_symbol
_atom_site_fract_x
_atom_site_fract_y
_atom_site_fract_z
_atom_site_U_iso_or_equiv
_atom_site_adp_type
_atom_site_occupancy
_atom_site_site_symmetry_order
_atom_site_calc_flag
_atom_site_refinement_flags_posn
_atom_site_refinement_flags_adp
Zn38 Zn 0.39135(4) 0.59413(3) 0.94410(3) 0.01189(17) Uani 1 1 d . .
O1 O 0.7127(3) 0.4246(3) 0.9106(2) 0.0248(6) Uani 1 1 d . .
O2 O 0.3244(3) 0.4248(2) 0.9427(2) 0.0247(6) Uani 1 1 d . .
O3 O 0.5538(3) 0.5734(2) 0.8287(2) 0.0239(6) Uani 1 1 d . .
O4 O 0.4844(3) 0.2787(2) 1.0247(2) 0.0223(6) Uani 1 1 d . .
O6 O 1.2532(3) 0.1847(3) 0.6617(3) 0.0377(8) Uani 1 1 d . .
N7 N 1.4556(4) 0.2434(3) 0.7198(3) 0.0280(8) Uani 1 1 d . .
N39 N 0.2324(3) 0.7031(3) 0.8641(3) 0.0181(6) Uani 1 1 d . .
C5 C 0.2605(4) 0.2206(3) 0.9826(3) 0.0173(7) Uani 1 1 d . .
C8 C 0.0558(4) 0.0450(3) 0.9947(3) 0.0191(8) Uani 1 1 d . .
C9 C 0.6718(4) 0.5004(3) 0.8331(3) 0.0174(7) Uani 1 1 d . .
C10 C 0.3656(4) 0.3146(3) 0.9827(3) 0.0153(7) Uani 1 1 d . .
C12 C 0.7708(4) 0.5030(3) 0.7354(3) 0.0188(7) Uani 1 1 d . .
C13 C 0.9527(4) 0.5012(3) 0.5492(3) 0.0189(7) Uani 1 1 d . .
C14 C 0.7436(4) 0.5916(3) 0.6468(3) 0.0220(8) Uani 1 1 d . .
H14 H 0.6624 0.6533 0.6490 0.026 Uiso 1 1 calc R U
C15 C 0.8324(4) 0.5913(3) 0.5556(3) 0.0220(8) Uani 1 1 d . .
H15 H 0.8117 0.6531 0.4966 0.026 Uiso 1 1 calc R U
C16 C 0.8920(4) 0.4154(3) 0.7301(3) 0.0241(8) Uani 1 1 d . .
H16 H 0.9140 0.3554 0.7898 0.029 Uiso 1 1 calc R U
C17 C 0.0149(4) 0.8536(4) 0.7483(3) 0.0280(9) Uani 1 1 d . .
C18 C 0.0215(5) 0.1685(4) 0.9542(4) 0.0363(12) Uani 1 1 d . .
H18 H -0.0735 0.1953 0.9297 0.044 Uiso 1 1 calc R U
C19 C 0.2475(4) 0.8223(3) 0.8222(4) 0.0279(9) Uani 1 1 d . .
H19 H 0.3351 0.8553 0.8323 0.034 Uiso 1 1 calc R U
C20 C 0.1219(5) 0.2544(4) 0.9484(4) 0.0374(12) Uani 1 1 d . .
H20 H 0.0943 0.3387 0.9200 0.045 Uiso 1 1 calc R U
C21 C 0.1060(4) 0.6598(4) 0.8485(4) 0.0336(11) Uani 1 1 d . .
H21 H 0.0921 0.5757 0.8766 0.040 Uiso 1 1 calc R U
C22 C 0.9817(4) 0.4140(4) 0.6390(3) 0.0256(8) Uani 1 1 d . .
H22 H 1.0639 0.3530 0.6375 0.031 Uiso 1 1 calc R U
C23 C 0.2961(5) 0.0968(4) 1.0235(5) 0.0448(15) Uani 1 1 d . .
H23 H 0.3911 0.0702 1.0479 0.054 Uiso 1 1 calc R U
C24 C 0.1441(5) 0.8992(4) 0.7659(4) 0.0336(11) Uani 1 1 d . .
H24 H 0.1603 0.9831 0.7390 0.040 Uiso 1 1 calc R U
C25 C -0.0035(5) 0.7321(4) 0.7937(4) 0.0372(11) Uani 1 1 d . .
H25 H -0.0921 0.6983 0.7871 0.045 Uiso 1 1 calc R U
C26 C 1.3641(5) 0.1627(4) 0.7095(4) 0.0356(11) Uani 1 1 d . .
H26 H 1.3872 0.0794 0.7427 0.043 Uiso 1 1 calc R U
C27 C 1.5879(5) 0.2049(4) 0.7749(4) 0.0356(10) Uani 1 1 d . .
H27A H 1.6769 0.2189 0.7268 0.043 Uiso 1 1 calc R U
H27B H 1.5894 0.1171 0.8067 0.043 Uiso 1 1 calc R U
H27C H 1.5863 0.2529 0.8282 0.043 Uiso 1 1 calc R U
C28 C -0.0792(5) 1.0355(4) 0.6241(4) 0.0305(9) Uani 1 1 d . .
H28 H 0.0121 1.0681 0.6262 0.037 Uiso 1 1 calc R U
C29 C -0.3632(5) 1.2707(5) 0.4152(5) 0.0455(13) Uani 1 1 d . .
H29 H -0.4208 1.3209 0.3642 0.055 Uiso 1 1 calc R U
C30 C -0.1823(5) 1.1113(4) 0.5539(4) 0.0315(10) Uani 1 1 d . .
C31 C -0.0984(5) 0.9274(4) 0.6849(4) 0.0350(11) Uani 1 1 d . .
H31 H -0.1913 0.8952 0.6878 0.042 Uiso 1 1 calc R U
C32 C -0.2293(6) 1.3025(4) 0.4298(4) 0.0420(12) Uani 1 1 d . .
H32 H -0.1967 1.3790 0.3934 0.050 Uiso 1 1 calc R U
C33 C 1.4284(6) 0.3729(4) 0.6739(5) 0.0459(14) Uani 1 1 d . .
H33A H 1.3310 0.3884 0.6463 0.055 Uiso 1 1 calc R U
H33B H 1.5062 0.3959 0.6183 0.055 Uiso 1 1 calc R U
H33C H 1.4294 0.4221 0.7261 0.055 Uiso 1 1 calc R U
C34 C -0.1395(6) 1.2235(4) 0.4981(5) 0.0454(13) Uani 1 1 d . .
H34 H -0.0456 1.2472 0.5068 0.054 Uiso 1 1 calc R U
C35 C 0.1951(5) 0.0116(4) 1.0293(6) 0.0550(19) Uani 1 1 d . .
H35 H 0.2226 -0.0726 1.0580 0.066 Uiso 1 1 calc R U
C36 C -0.4148(7) 1.1650(6) 0.4749(7) 0.086(3) Uani 1 1 d . .
H36 H -0.5128 1.1463 0.4704 0.104 Uiso 1 1 calc R U
C37 C -0.3224(7) 1.0846(5) 0.5427(6) 0.064(2) Uani 1 1 d . .
H37 H -0.3577 1.0101 0.5816 0.077 Uiso 1 1 calc R U

loop_
_atom_site_aniso_label
_atom_site_aniso_U_11
_atom_site_aniso_U_22
_atom_site_aniso_U_33
_atom_site_aniso_U_23
_atom_site_aniso_U_13
_atom_site_aniso_U_12
Zn38 0.0126(2) 0.0130(2) 0.0096(3) -0.00038(16) -0.00035(15) -0.00378(15)
O1 0.0216(13) 0.0375(14) 0.0121(14) -0.0007(11) 0.0043(10) -0.0031(11)
O2 0.0286(14) 0.0172(12) 0.0297(17) 0.0022(11) -0.0113(12) -0.0129(10)
O3 0.0221(13) 0.0268(13) 0.0203(15) -0.0052(11) 0.0083(11) -0.0017(10)
O4 0.0191(12) 0.0179(11) 0.0338(17) -0.0082(11) -0.0076(11) -0.0065(10)
O6 0.0356(16) 0.0273(14) 0.051(2) -0.0008(14) -0.0207(15) -0.0017(12)
N7 0.0334(18) 0.0260(16) 0.026(2) -0.0033(14) -0.0096(15) -0.0049(13)
N39 0.0171(14) 0.0223(14) 0.0154(16) -0.0048(12) 0.0007(12) -0.0044(11)
C5 0.0151(16) 0.0188(16) 0.0191(19) -0.0041(14) -0.0012(13) -0.0064(12)
C8 0.0171(17) 0.0167(15) 0.024(2) -0.0027(14) -0.0050(14) -0.0047(13)
C9 0.0179(16) 0.0239(17) 0.0117(18) -0.0049(14) 0.0030(13) -0.0094(13)
C10 0.0164(16) 0.0174(15) 0.0131(18) -0.0041(13) 0.0030(13) -0.0082(12)
C12 0.0153(16) 0.0283(18) 0.0144(19) -0.0062(14) 0.0006(13) -0.0070(13)
C13 0.0192(17) 0.0270(18) 0.0093(18) -0.0017(14) -0.0007(13) -0.0018(14)
C14 0.0197(17) 0.0262(18) 0.018(2) -0.0015(15) 0.0004(14) -0.0006(14)
C15 0.0198(17) 0.0292(18) 0.0126(19) 0.0018(14) 0.0002(14) 0.0018(14)
C16 0.0224(18) 0.0301(19) 0.016(2) 0.0016(15) -0.0017(15) 0.0009(15)
C17 0.026(2) 0.034(2) 0.025(2) -0.0082(17) -0.0096(17) 0.0032(16)
C18 0.037(2) 0.0245(19) 0.047(3) 0.0140(19) -0.030(2) -0.0151(17)
C19 0.026(2) 0.0238(18) 0.032(3) 0.0031(17) -0.0087(17) -0.0077(15)
C20 0.040(2) 0.0196(18) 0.050(3) 0.0183(18) -0.029(2) -0.0162(17)
C21 0.026(2) 0.0229(18) 0.054(3) -0.0051(19) -0.019(2) -0.0022(15)
C22 0.0223(18) 0.0328(19) 0.016(2) 0.0018(16) 0.0001(15) 0.0046(15)
C23 0.0190(19) 0.0171(17) 0.098(5) 0.001(2) -0.028(2) -0.0039(14)
C24 0.032(2) 0.0210(18) 0.043(3) 0.0077(18) -0.007(2) -0.0071(16)
C25 0.034(2) 0.032(2) 0.050(3) -0.007(2) -0.021(2) -0.0060(17)
C26 0.040(2) 0.0223(18) 0.043(3) 0.0021(18) -0.017(2) -0.0037(17)
C27 0.034(2) 0.039(2) 0.038(3) -0.012(2) -0.012(2) -0.0021(18)
C28 0.026(2) 0.031(2) 0.034(3) -0.0075(18) -0.0046(18) 0.0017(16)
C29 0.035(2) 0.047(3) 0.046(3) 0.011(2) -0.019(2) 0.003(2)
C30 0.026(2) 0.037(2) 0.027(2) -0.0039(18) -0.0024(17) 0.0106(16)
C31 0.028(2) 0.034(2) 0.044(3) -0.003(2) -0.013(2) -0.0029(17)
C32 0.052(3) 0.030(2) 0.046(3) -0.005(2) -0.023(2) 0.0044(19)
C33 0.064(3) 0.028(2) 0.050(4) -0.001(2) -0.027(3) -0.014(2)
C34 0.043(3) 0.035(2) 0.060(4) -0.007(2) -0.025(3) 0.0009(19)
C35 0.025(2) 0.0115(17) 0.127(6) 0.004(2) -0.034(3) -0.0022(15)
C36 0.054(4) 0.071(4) 0.125(8) 0.037(4) -0.060(4) -0.022(3)
C37 0.058(3) 0.051(3) 0.076(5) 0.026(3) -0.038(3) -0.019(3)

loop_
_atom_type_symbol
_atom_type_description
_atom_type_scat_dispersion_real
_atom_type_scat_dispersion_imag
_atom_type_scat_source
C C 0.0033 0.0016
;
International Tables for Crystallography
(Vol. C, Tables 4.2.6.8 and 6.1.1.4)
;
H H 0.0000 0.0000
;
International Tables for Crystallography
(Vol. C, Table 6.1.1.4)
;
N N 0.0061 0.0033
;
International Tables for Crystallography
(Vol. C, Tables 4.2.6.8 and 6.1.1.4)
;
O O 0.0106 0.0060
;
International Tables for Crystallography
(Vol. C, Tables 4.2.6.8 and 6.1.1.4)
;
Zn Zn 0.2839 1.4301
;
International Tables for Crystallography
(Vol. C, Tables 4.2.6.8 and 6.1.1.4)
;

loop_
_geom_angle_atom_site_label_1
_geom_angle_atom_site_label_2
_geom_angle_atom_site_label_3
_geom_angle
_geom_angle_site_symmetry_1
_geom_angle_site_symmetry_3
N39 Zn38 O1 100.10(12) . 2_667
N39 Zn38 O3 100.86(12) . .
O1 Zn38 O3 159.03(12) 2_667 .
N39 Zn38 O2 98.96(11) . .
O1 Zn38 O2 86.88(12) 2_667 .
O3 Zn38 O2 90.10(11) . .
N39 Zn38 O4 102.00(11) . 2_667
O1 Zn38 O4 89.30(12) 2_667 2_667
O3 Zn38 O4 86.14(11) . 2_667
O2 Zn38 O4 159.05(11) . 2_667
N39 Zn38 Zn38 172.51(8) . 2_667
O1 Zn38 Zn38 80.52(8) 2_667 2_667
O3 Zn38 Zn38 78.73(8) . 2_667
O2 Zn38 Zn38 73.60(8) . 2_667
O4 Zn38 Zn38 85.46(7) 2_667 2_667
C9 O1 Zn38 125.9(2) . 2_667
C10 O2 Zn38 135.1(2) . .
C9 O3 Zn38 128.1(2) . .
C10 O4 Zn38 119.7(2) . 2_667
C26 N7 C33 120.8(4) . .
C26 N7 C27 121.8(3) . .
C33 N7 C27 117.4(3) . .
C21 N39 C19 116.3(3) . .
C21 N39 Zn38 121.9(3) . .
C19 N39 Zn38 121.8(2) . .
C20 C5 C23 117.3(3) . .
C20 C5 C10 121.5(3) . .
C23 C5 C10 121.0(3) . .
C35 C8 C18 116.6(3) . .
C35 C8 C8 122.3(4) . 2_557
C18 C8 C8 121.0(4) . 2_557
O1 C9 O3 126.5(3) . .
O1 C9 C12 116.7(3) . .
O3 C9 C12 116.8(3) . .
O4 C10 O2 125.3(3) . .
O4 C10 C5 118.2(3) . .
O2 C10 C5 116.5(3) . .
C16 C12 C14 117.9(3) . .
C16 C12 C9 120.6(3) . .
C14 C12 C9 121.5(3) . .
C22 C13 C15 117.6(3) . .
C22 C13 C13 121.2(4) . 2_766
C15 C13 C13 121.2(4) . 2_766
C15 C14 C12 121.4(3) . .
C15 C14 H14 119.3 . .
C12 C14 H14 119.3 . .
C14 C15 C13 120.9(3) . .
C14 C15 H15 119.6 . .
C13 C15 H15 119.6 . .
C22 C16 C12 121.2(3) . .
C22 C16 H16 119.4 . .
C12 C16 H16 119.4 . .
C24 C17 C25 116.7(4) . .
C24 C17 C31 123.5(4) . .
C25 C17 C31 119.8(4) . .
C20 C18 C8 121.7(3) . .
C20 C18 H18 119.2 . .
C8 C18 H18 119.2 . .
N39 C19 C24 123.9(3) . .
N39 C19 H19 118.0 . .
C24 C19 H19 118.0 . .
C5 C20 C18 121.5(3) . .
C5 C20 H20 119.2 . .
C18 C20 H20 119.2 . .
N39 C21 C25 122.9(4) . .
N39 C21 H21 118.5 . .
C25 C21 H21 118.5 . .
C16 C22 C13 121.0(4) . .
C16 C22 H22 119.5 . .
C13 C22 H22 119.5 . .
C35 C23 C5 120.9(3) . .
C35 C23 H23 119.6 . .
C5 C23 H23 119.6 . .
C19 C24 C17 119.7(4) . .
C19 C24 H24 120.2 . .
C17 C24 H24 120.2 . .
C21 C25 C17 120.4(4) . .
C21 C25 H25 119.8 . .
C17 C25 H25 119.8 . .
O6 C26 N7 126.9(4) . .
O6 C26 H26 116.6 . .
N7 C26 H26 116.6 . .
N7 C27 H27A 109.5 . .
N7 C27 H27B 109.5 . .
H27A C27 H27B 109.5 . .
N7 C27 H27C 109.5 . .
H27A C27 H27C 109.5 . .
H27B C27 H27C 109.5 . .
C31 C28 C30 127.6(4) . .
C31 C28 H28 116.2 . .
C30 C28 H28 116.2 . .
C32 C29 C36 119.3(5) . .
C32 C29 H29 120.3 . .
C36 C29 H29 120.3 . .
C37 C30 C34 116.5(4) . .
C37 C30 C28 125.6(4) . .
C34 C30 C28 117.7(4) . .
C28 C31 C17 124.1(4) . .
C28 C31 H31 117.9 . .
C17 C31 H31 117.9 . .
C29 C32 C34 120.1(5) . .
C29 C32 H32 119.9 . .
C34 C32 H32 119.9 . .
N7 C33 H33A 109.5 . .
N7 C33 H33B 109.5 . .
H33A C33 H33B 109.5 . .
N7 C33 H33C 109.5 . .
H33A C33 H33C 109.5 . .
H33B C33 H33C 109.5 . .
C30 C34 C32 122.3(4) . .
C30 C34 H34 118.9 . .
C32 C34 H34 118.9 . .
C23 C35 C8 122.1(3) . .
C23 C35 H35 119.0 . .
C8 C35 H35 119.0 . .
C29 C36 C37 120.0(5) . .
C29 C36 H36 120.0 . .
C37 C36 H36 120.0 . .
C30 C37 C36 121.4(5) . .
C30 C37 H37 119.3 . .
C36 C37 H37 119.3 . .

loop_
_geom_bond_atom_site_label_1
_geom_bond_atom_site_label_2
_geom_bond_distance
_geom_bond_site_symmetry_2
Zn38 N39 2.022(3) .
Zn38 O1 2.044(3) 2_667
Zn38 O3 2.043(3) .
Zn38 O2 2.059(2) .
Zn38 O4 2.053(2) 2_667
Zn38 Zn38 2.9810(7) 2_667
O1 C9 1.251(4) .
O1 Zn38 2.044(3) 2_667
O2 C10 1.262(4) .
O3 C9 1.266(4) .
O4 C10 1.258(4) .
O4 Zn38 2.053(2) 2_667
O6 C26 1.227(5) .
N7 C26 1.335(5) .
N7 C33 1.447(5) .
N7 C27 1.455(5) .
N39 C21 1.352(5) .
N39 C19 1.345(5) .
C5 C20 1.372(5) .
C5 C23 1.386(5) .
C5 C10 1.501(4) .
C8 C35 1.380(5) .
C8 C18 1.380(5) .
C8 C8 1.486(6) 2_557
C9 C12 1.497(5) .
C12 C16 1.389(5) .
C12 C14 1.396(5) .
C13 C22 1.403(5) .
C13 C15 1.403(5) .
C13 C13 1.493(7) 2_766
C14 C15 1.385(6) .
C14 H14 0.9500 .
C15 H15 0.9500 .
C16 C22 1.390(6) .
C16 H16 0.9500 .
C17 C24 1.398(6) .
C17 C25 1.382(6) .
C17 C31 1.468(6) .
C18 C20 1.386(5) .
C18 H18 0.9500 .
C19 C24 1.370(6) .
C19 H19 0.9500 .
C20 H20 0.9500 .
C21 C25 1.379(6) .
C21 H21 0.9500 .
C22 H22 0.9500 .
C23 C35 1.384(5) .
C23 H23 0.9500 .
C24 H24 0.9500 .
C25 H25 0.9500 .
C26 H26 0.9500 .
C27 H27A 0.9800 .
C27 H27B 0.9800 .
C27 H27C 0.9800 .
C28 C31 1.320(6) .
C28 C30 1.466(6) .
C28 H28 0.9500 .
C29 C32 1.354(7) .
C29 C36 1.374(7) .
C29 H29 0.9500 .
C30 C37 1.374(7) .
C30 C34 1.386(6) .
C31 H31 0.9500 .
C32 C34 1.390(7) .
C32 H32 0.9500 .
C33 H33A 0.9800 .
C33 H33B 0.9800 .
C33 H33C 0.9800 .
C34 H34 0.9500 .
C35 H35 0.9500 .
C36 C37 1.407(8) .
C36 H36 0.9500 .
C37 H37 0.9500 .

loop_
_geom_torsion_atom_site_label_1
_geom_torsion_atom_site_label_2
_geom_torsion_atom_site_label_3
_geom_torsion_atom_site_label_4
_geom_torsion
_geom_torsion_site_symmetry_1
Zn38 O1 C9 O3 -5.0(5) 2_667
Zn38 O1 C9 C12 176.2(2) 2_667
Zn38 O3 C9 O1 0.2(5) .
Zn38 O3 C9 C12 178.9(2) .
Zn38 O4 C10 O2 11.4(5) 2_667
Zn38 O4 C10 C5 -166.3(3) 2_667
Zn38 O2 C10 O4 -12.6(6) .
Zn38 O2 C10 C5 165.2(3) .
C20 C5 C10 O4 172.8(4) .
C23 C5 C10 O4 -2.8(6) .
C20 C5 C10 O2 -5.1(6) .
C23 C5 C10 O2 179.2(5) .
O1 C9 C12 C16 7.2(5) .
O3 C9 C12 C16 -171.6(3) .
O1 C9 C12 C14 -173.8(3) .
O3 C9 C12 C14 7.3(5) .
C16 C12 C14 C15 1.2(5) .
C9 C12 C14 C15 -177.8(3) .
C12 C14 C15 C13 0.4(6) .
C22 C13 C15 C14 -1.8(5) .
C13 C13 C15 C14 178.9(4) 2_766
C14 C12 C16 C22 -1.4(5) .
C9 C12 C16 C22 177.6(3) .
C35 C8 C18 C20 0.2(8) .
C8 C8 C18 C20 176.9(5) 2_557
C21 N39 C19 C24 -0.3(7) .
Zn38 N39 C19 C24 178.9(4) .
C23 C5 C20 C18 -0.1(8) .
C10 C5 C20 C18 -175.9(5) .
C8 C18 C20 C5 0.1(9) .
C19 N39 C21 C25 -0.4(7) .
Zn38 N39 C21 C25 -179.6(4) .
C12 C16 C22 C13 0.0(6) .
C15 C13 C22 C16 1.6(6) .
C13 C13 C22 C16 -179.1(4) 2_766
C20 C5 C23 C35 0.0(9) .
C10 C5 C23 C35 175.8(5) .
N39 C19 C24 C17 -0.9(8) .
C25 C17 C24 C19 2.7(7) .
C31 C17 C24 C19 -176.9(5) .
N39 C21 C25 C17 2.4(9) .
C24 C17 C25 C21 -3.4(8) .
C31 C17 C25 C21 176.2(5) .
C33 N7 C26 O6 1.2(8) .
C27 N7 C26 O6 -177.2(5) .
C31 C28 C30 C37 3.3(9) .
C31 C28 C30 C34 179.1(5) .
C30 C28 C31 C17 175.9(5) .
C24 C17 C31 C28 12.2(8) .
C25 C17 C31 C28 -167.4(5) .
C36 C29 C32 C34 5.7(10) .
C37 C30 C34 C32 -3.5(9) .
C28 C30 C34 C32 -179.7(5) .
C29 C32 C34 C30 -0.6(9) .
C5 C23 C35 C8 0.2(10) .
C18 C8 C35 C23 -0.3(9) .
C8 C8 C35 C23 -177.0(6) 2_557
C32 C29 C36 C37 -6.6(13) .
C34 C30 C37 C36 2.5(11) .
C28 C30 C37 C36 178.3(7) .
C29 C36 C37 C30 2.5(14) .
